data_7210826
loop_
_publ_author_name
'Frahm, Daniela'
'Hoffmann, Frank'
'Fr\"oba, Michael'

_publ_section_title
;
 Linker extensions in metal--organic frameworks: a way to isoreticular
 networks or new topologies?
;
_journal_issue 45
_journal_name_full CrystEngComm
_journal_page_first 9429
_journal_paper_doi 10.1039/c3ce40594j
_journal_volume 15
_journal_year 2013
_chemical_formula_sum 'C228 H120 Cu12 N8 O61 Si6'
_chemical_formula_weight 4878.47
_chemical_melting_point ?
_chemical_name_common UHM-7
_chemical_name_systematic
; 
 ? 
;
_space_group_IT_number 87
_symmetry_cell_setting tetragonal
_symmetry_space_group_name_Hall '-I 4'
_symmetry_space_group_name_H-M 'I 4/m'
_atom_sites_solution_hydrogens geom
_atom_sites_solution_primary direct
_atom_sites_solution_secondary difmap
_audit_creation_method SHELXL-97
_cell_angle_alpha 90.00
_cell_angle_beta 90.00
_cell_angle_gamma 90.00
_cell_formula_units_Z 4
_cell_length_a 28.75270(10)
_cell_length_b 28.75270(10)
_cell_length_c 35.4316(2)
_cell_measurement_reflns_used 78372
_cell_measurement_temperature 100.01(10)
_cell_measurement_theta_max 70.5542
_cell_measurement_theta_min 3.6538
_cell_volume 29291.9(2)
_computing_cell_refinement
;
CrysAlisPro, Agilent Technologies,
Version 1.171.35.19 (release 27-10-2011 CrysAlis171 .NET)
(compiled Oct 27 2011,15:02:11)
;
_computing_data_collection
;
CrysAlisPro, Agilent Technologies,
Version 1.171.35.19 (release 27-10-2011 CrysAlis171 .NET)
(compiled Oct 27 2011,15:02:11)
;
_computing_data_reduction
;
CrysAlisPro, Agilent Technologies,
Version 1.171.35.19 (release 27-10-2011 CrysAlis171 .NET)
(compiled Oct 27 2011,15:02:11)
;
_computing_structure_refinement 'SHELXL-97 (Sheldrick, 1997)'
_computing_structure_solution 'SHELXS-97 (Sheldrick, 1990)'
_diffrn_ambient_temperature 100.01(10)
_diffrn_detector_area_resol_mean 10.4127
_diffrn_measured_fraction_theta_full 1.000
_diffrn_measured_fraction_theta_max 1.000
_diffrn_measurement_device_type 'SuperNova, Dual, Cu at zero, Atlas'
_diffrn_measurement_method '\w scans'
_diffrn_radiation_monochromator mirror
_diffrn_radiation_source 'SuperNova (Cu) X-ray Source'
_diffrn_radiation_type CuK\a
_diffrn_radiation_wavelength 1.54178
_diffrn_reflns_av_R_equivalents 0.0951
_diffrn_reflns_av_sigmaI/netI 0.0268
_diffrn_reflns_limit_h_max 33
_diffrn_reflns_limit_h_min -33
_diffrn_reflns_limit_k_max 33
_diffrn_reflns_limit_k_min -33
_diffrn_reflns_limit_l_max 41
_diffrn_reflns_limit_l_min -41
_diffrn_reflns_number 209392
_diffrn_reflns_theta_full 64.99
_diffrn_reflns_theta_max 64.99
_diffrn_reflns_theta_min 3.66
_diffrn_standards_decay_% 0
_diffrn_standards_interval_count none
_diffrn_standards_interval_time none
_diffrn_standards_number none
_exptl_absorpt_coefficient_mu 1.690
_exptl_absorpt_correction_T_max 0.9710
_exptl_absorpt_correction_T_min 0.9589
_exptl_absorpt_correction_type multi-scan
_exptl_absorpt_process_details
;
CrysAlisPro, Agilent Technologies,
Version 1.171.35.19 (release 27-10-2011 CrysAlis171 .NET)
(compiled Oct 27 2011,15:02:11)
Empirical absorption correction using spherical harmonics,
 implemented in SCALE3 ABSPACK scaling algorithm.
;
_exptl_crystal_colour blue
_exptl_crystal_density_diffrn 1.105
_exptl_crystal_density_method 'not measured'
_exptl_crystal_description block
_exptl_crystal_F_000 2464
_exptl_crystal_size_max 0.10
_exptl_crystal_size_mid 0.10
_exptl_crystal_size_min 0.07
_refine_diff_density_max 1.762
_refine_diff_density_min -1.305
_refine_diff_density_rms 0.171
_refine_ls_extinction_method none
_refine_ls_goodness_of_fit_ref 1.791
_refine_ls_hydrogen_treatment riding
_refine_ls_matrix_type full
_refine_ls_number_parameters 685
_refine_ls_number_reflns 12710
_refine_ls_number_restraints 0
_refine_ls_restrained_S_all 1.791
_refine_ls_R_factor_all 0.1309
_refine_ls_R_factor_gt 0.1159
_refine_ls_shift/su_max 0.011
_refine_ls_shift/su_mean 0.000
_refine_ls_structure_factor_coef Fsqd
_refine_ls_weighting_details 'calc w=1/[\s^2^(Fo^2^)+(0.2000P)^2^+0.0000P] where P=(Fo^2^+2Fc^2^)/3'
_refine_ls_weighting_scheme calc
_refine_ls_wR_factor_gt 0.3455
_refine_ls_wR_factor_ref 0.3876
_reflns_number_gt 10508
_reflns_number_total 12710
_reflns_threshold_expression >2sigma(I)
_cod_data_source_file c3ce40594j.txt
_cod_data_source_block uhm-7m1
_cod_depositor_comments
;
The following automatic conversions were performed:

'_chemical_melting_point' value 'not measured' was changed to '?' -
the value is undefined or not given.

Automatic conversion script
Id: cif_fix_values 1891 2012-01-12 08:04:46Z andrius 
;
_cod_original_sg_symbol_Hall 'I -4'
_cod_database_code 7210826

loop_
_symmetry_equiv_pos_as_xyz
'x, y, z'
'-x, -y, z'
'-y, x, z'
'y, -x, z'
'x+1/2, y+1/2, z+1/2'
'-x+1/2, -y+1/2, z+1/2'
'-y+1/2, x+1/2, z+1/2'
'y+1/2, -x+1/2, z+1/2'
'-x, -y, -z'
'x, y, -z'
'y, -x, -z'
'-y, x, -z'
'-x+1/2, -y+1/2, -z+1/2'
'x+1/2, y+1/2, -z+1/2'
'y+1/2, -x+1/2, -z+1/2'
'-y+1/2, x+1/2, -z+1/2'

loop_
_atom_site_label
_atom_site_type_symbol
_atom_site_fract_x
_atom_site_fract_y
_atom_site_fract_z
_atom_site_U_iso_or_equiv
_atom_site_adp_type
_atom_site_occupancy
_atom_site_symmetry_multiplicity
_atom_site_calc_flag
_atom_site_refinement_flags
Cu1 Cu 0.88826(3) 0.83706(3) 0.15537(2) 0.0442(3) Uani 1 1 d .
Cu2 Cu 1.03954(4) 0.72502(3) 0.0000 0.0427(3) Uani 1 2 d S
Cu3 Cu 1.05804(4) 0.63477(3) 0.0000 0.0440(3) Uani 1 2 d S
Cu4 Cu 0.85050(3) 0.78669(3) 0.20989(2) 0.0449(3) Uani 1 1 d .
O1 O 0.90076(15) 0.77371(14) 0.13630(12) 0.0582(10) Uani 1 1 d .
O2 O 0.87302(13) 0.73133(13) 0.18422(10) 0.0490(9) Uani 1 1 d .
O3 O 0.83350(16) 0.84747(14) 0.22965(12) 0.0596(10) Uani 1 1 d .
O4 O 0.86745(14) 0.89114(13) 0.18487(10) 0.0513(9) Uani 1 1 d .
O5 O 0.99492(15) 0.70743(13) 0.03934(10) 0.0521(9) Uani 1 1 d .
O6 O 1.01085(16) 0.63107(13) 0.03917(11) 0.0561(10) Uani 1 1 d .
O7 O 0.65182(14) 0.89670(16) 0.03860(11) 0.0604(11) Uani 1 1 d .
O8 O 0.72822(15) 0.91182(15) 0.03859(11) 0.0586(10) Uani 1 1 d .
O9 O 0.79686(14) 0.79015(15) 0.17506(11) 0.0568(10) Uani 1 1 d .
O10 O 0.82839(14) 0.83622(14) 0.13073(11) 0.0537(9) Uani 1 1 d .
O11 O 0.91109(14) 0.79465(15) 0.23570(11) 0.0587(10) Uani 1 1 d .
O12 O 0.94360(14) 0.83285(17) 0.18687(12) 0.0619(11) Uani 1 1 d .
O13 O 1.0253(3) 0.7983(3) 0.0000 0.130(4) Uani 1 2 d S
O14 O 1.0736(3) 0.5617(2) 0.0000 0.087(2) Uani 1 2 d S
Si1 Si 0.42966(6) 0.82169(6) 0.28887(5) 0.0586(5) Uani 1 1 d .
Si2 Si 0.64897(12) 0.89071(12) 0.5000 0.0764(8) Uani 1 2 d S
C1 C 0.89356(19) 0.7365(2) 0.15353(15) 0.0489(12) Uani 1 1 d .
C2 C 0.91430(19) 0.69374(19) 0.13506(15) 0.0477(12) Uani 1 1 d .
C3 C 0.9100(2) 0.6494(2) 0.15184(15) 0.0494(12) Uani 1 1 d .
H3 H 0.8926 0.6458 0.1738 0.059 Uiso 1 1 calc R
C4 C 0.9312(2) 0.6118(2) 0.13589(17) 0.0545(13) Uani 1 1 d .
C5 C 0.9571(2) 0.61700(19) 0.10289(16) 0.0510(12) Uani 1 1 d .
H5 H 0.9719 0.5914 0.0923 0.061 Uiso 1 1 calc R
C6 C 0.96079(19) 0.66056(18) 0.08575(14) 0.0463(11) Uani 1 1 d .
C7 C 0.93943(18) 0.69868(18) 0.10208(14) 0.0458(12) Uani 1 1 d .
H7 H 0.9420 0.7278 0.0908 0.055 Uiso 1 1 calc R
C8 C 0.9914(2) 0.66664(19) 0.05207(14) 0.0489(12) Uani 1 1 d .
C9 C 0.8453(2) 0.8857(2) 0.21557(15) 0.0500(12) Uani 1 1 d .
C10 C 0.8305(2) 0.9277(2) 0.23645(15) 0.0497(12) Uani 1 1 d .
C11 C 0.83203(19) 0.9714(2) 0.21998(15) 0.0484(12) Uani 1 1 d .
H11 H 0.8440 0.9747 0.1958 0.058 Uiso 1 1 calc R
C12 C 0.8160(2) 1.0099(2) 0.23899(16) 0.0519(13) Uani 1 1 d .
C13 C 0.7996(2) 1.0048(2) 0.27636(17) 0.0568(14) Uani 1 1 d .
H13 H 0.7889 1.0306 0.2896 0.068 Uiso 1 1 calc R
C14 C 0.7995(2) 0.9615(2) 0.29319(17) 0.0598(15) Uani 1 1 d .
C15 C 0.8140(2) 0.9233(2) 0.27328(16) 0.0558(14) Uani 1 1 d .
H15 H 0.8128 0.8940 0.2845 0.067 Uiso 1 1 calc R
C16 C 0.7808(3) 0.9537(2) 0.33030(18) 0.0656(16) Uani 1 1 d .
C17 C 0.7951(2) 0.8150(2) 0.14622(16) 0.0506(13) Uani 1 1 d .
C18 C 0.7484(2) 0.8226(2) 0.12922(17) 0.0538(13) Uani 1 1 d .
C19 C 0.7088(3) 0.8078(2) 0.14843(18) 0.0652(16) Uani 1 1 d .
H19 H 0.7119 0.7896 0.1700 0.078 Uiso 1 1 calc R
C20 C 0.6655(2) 0.8197(3) 0.1359(2) 0.0659(16) Uani 1 1 d .
C21 C 0.6603(2) 0.8449(2) 0.10272(19) 0.0638(16) Uani 1 1 d .
H21 H 0.6307 0.8524 0.0939 0.077 Uiso 1 1 calc R
C22 C 0.7429(2) 0.84919(19) 0.09677(15) 0.0503(12) Uani 1 1 d .
H22 H 0.7690 0.8606 0.0843 0.060 Uiso 1 1 calc R
C23 C 0.6243(2) 0.8105(3) 0.15790(19) 0.0668(17) Uani 1 1 d .
C24 C 0.5911(3) 0.8083(2) 0.1777(2) 0.0656(16) Uani 1 1 d .
C25 C 0.5531(2) 0.8096(2) 0.20317(18) 0.0588(14) Uani 1 1 d .
C26 C 0.5606(2) 0.8056(2) 0.24242(17) 0.0594(15) Uani 1 1 d .
H26 H 0.5905 0.8009 0.2516 0.071 Uiso 1 1 calc R
C27 C 0.5240(2) 0.8085(2) 0.26687(18) 0.0579(14) Uani 1 1 d .
H27 H 0.5296 0.8062 0.2927 0.069 Uiso 1 1 calc R
C28 C 0.4785(2) 0.8147(2) 0.25426(19) 0.0577(14) Uani 1 1 d .
C29 C 0.4714(2) 0.8190(2) 0.21561(18) 0.0585(14) Uani 1 1 d .
H29 H 0.4415 0.8239 0.2065 0.070 Uiso 1 1 calc R
C30 C 0.5078(2) 0.8161(2) 0.1905(2) 0.0658(16) Uani 1 1 d .
H30 H 0.5020 0.8185 0.1648 0.079 Uiso 1 1 calc R
C31 C 0.3735(3) 0.8089(3) 0.2645(2) 0.0752(19) Uani 1 1 d .
H31A H 0.3714 0.8270 0.2418 0.113 Uiso 1 1 calc R
H31B H 0.3480 0.8166 0.2809 0.113 Uiso 1 1 calc R
H31C H 0.3721 0.7764 0.2583 0.113 Uiso 1 1 calc R
C32 C 0.4402(3) 0.7832(2) 0.3308(2) 0.0695(17) Uani 1 1 d .
H32A H 0.4384 0.7512 0.3231 0.104 Uiso 1 1 calc R
H32B H 0.4170 0.7893 0.3497 0.104 Uiso 1 1 calc R
H32C H 0.4705 0.7894 0.3409 0.104 Uiso 1 1 calc R
C33 C 0.4304(2) 0.8846(2) 0.30416(19) 0.0606(15) Uani 1 1 d .
C34 C 0.4271(2) 0.9195(2) 0.2775(2) 0.0644(16) Uani 1 1 d .
H34 H 0.4243 0.9113 0.2522 0.077 Uiso 1 1 calc R
C35 C 0.9278(2) 0.4659(2) 0.2131(2) 0.0672(17) Uani 1 1 d .
H35 H 0.9258 0.4885 0.2318 0.081 Uiso 1 1 calc R
C36 C 0.9373(3) 0.4436(3) 0.1482(2) 0.077(2) Uani 1 1 d .
H36 H 0.9408 0.4516 0.1229 0.092 Uiso 1 1 calc R
C37 C 0.4375(3) 0.8981(3) 0.3413(2) 0.076(2) Uani 1 1 d .
H37 H 0.4427 0.8754 0.3595 0.091 Uiso 1 1 calc R
C38 C 0.9287(2) 0.5660(2) 0.1526(2) 0.0641(16) Uani 1 1 d .
C39 C 0.9303(3) 0.5270(2) 0.1638(2) 0.0682(17) Uani 1 1 d .
C40 C 0.9315(2) 0.4784(2) 0.17562(19) 0.0612(15) Uani 1 1 d .
C41 C 0.6927(2) 0.8917(2) 0.05079(14) 0.0519(13) Uani 1 1 d .
C42 C 0.6991(2) 0.8587(2) 0.08293(17) 0.0562(14) Uani 1 1 d .
C43 C 0.7627(3) 0.9438(3) 0.35949(19) 0.0714(18) Uani 1 1 d .
C44 C 0.7378(3) 0.9318(3) 0.39287(18) 0.0718(18) Uani 1 1 d .
C47 C 0.6843(3) 0.9070(3) 0.45730(18) 0.082(2) Uani 1 1 d .
C48 C 0.7329(6) 0.9185(8) 0.4620(4) 0.193(9) Uani 1 1 d .
H48 H 0.7480 0.9158 0.4851 0.231 Uiso 1 1 calc R
C49 C 0.7567(5) 0.9346(7) 0.4281(3) 0.169(7) Uani 1 1 d .
H49 H 0.7862 0.9474 0.4307 0.203 Uiso 1 1 calc R
C50 C 0.6967(5) 0.9132(7) 0.3913(3) 0.174(8) Uani 1 1 d .
H50 H 0.6830 0.9089 0.3678 0.209 Uiso 1 1 calc R
C51 C 0.6715(5) 0.8989(8) 0.4245(3) 0.217(11) Uani 1 1 d .
H51 H 0.6439 0.8826 0.4211 0.260 Uiso 1 1 calc R
C52 C 0.5942(5) 0.9237(5) 0.5000 0.088(3) Uani 1 2 d S
H52A H 0.5721 0.9085 0.4839 0.131 Uiso 0.50 1 calc PR
H52B H 0.5999 0.9547 0.4909 0.131 Uiso 0.50 1 calc PR
H52C H 0.5821 0.9252 0.5252 0.131 Uiso 0.50 1 calc PR
C53 C 0.6339(5) 0.8282(4) 0.5000 0.090(3) Uani 1 2 d S
H53A H 0.6068 0.8233 0.5153 0.135 Uiso 0.50 1 calc PR
H53B H 0.6594 0.8106 0.5100 0.135 Uiso 0.50 1 calc PR
H53C H 0.6276 0.8182 0.4746 0.135 Uiso 0.50 1 calc PR
C54 C 0.9445(2) 0.8138(2) 0.21933(17) 0.0540(14) Uani 1 1 d .
O15 O 0.93025(18) 0.86903(19) 0.11189(13) 0.0752(13) Uani 1 1 d .
C60 C 0.9700(4) 0.8437(4) 0.1097(3) 0.097(3) Uiso 1 1 d .
N1 N 1.0075(4) 0.8551(4) 0.0920(3) 0.136(3) Uiso 1 1 d .
C61 C 1.0503(6) 0.8294(6) 0.0898(5) 0.150(5) Uiso 1 1 d .
C62 C 1.010(3) 0.908(3) 0.082(2) 0.62(5) Uiso 1 1 d .
O16 O 0.81546(17) 0.75447(19) 0.25647(14) 0.0776(14) Uani 1 1 d .
C70 C 0.7843(5) 0.7763(5) 0.2734(4) 0.141(4) Uiso 1 1 d .
N2 N 0.7891(5) 0.7997(4) 0.3087(4) 0.143(4) Uiso 1 1 d .
C71 C 0.7473(6) 0.8133(6) 0.3234(5) 0.147(5) Uiso 1 1 d .
C72 C 0.8321(7) 0.8024(7) 0.3232(6) 0.182(7) Uiso 1 1 d .
OW1 O 0.6231(9) 0.6744(9) 0.5000 0.131(7) Uiso 0.50 2 d SP

loop_
_atom_site_aniso_label
_atom_site_aniso_U_11
_atom_site_aniso_U_22
_atom_site_aniso_U_33
_atom_site_aniso_U_23
_atom_site_aniso_U_13
_atom_site_aniso_U_12
Cu1 0.0477(5) 0.0498(5) 0.0351(5) 0.0132(3) 0.0021(3) 0.0072(3)
Cu2 0.0636(7) 0.0377(6) 0.0269(5) 0.000 0.000 -0.0051(4)
Cu3 0.0662(7) 0.0371(6) 0.0287(6) 0.000 0.000 -0.0047(4)
Cu4 0.0496(5) 0.0491(5) 0.0360(5) 0.0134(3) 0.0026(3) 0.0047(3)
O1 0.070(3) 0.051(2) 0.053(2) 0.0151(17) 0.0129(19) 0.0124(18)
O2 0.056(2) 0.051(2) 0.0406(18) 0.0128(15) 0.0035(16) 0.0055(16)
O3 0.076(3) 0.049(2) 0.055(2) 0.0107(18) 0.0153(19) 0.0015(19)
O4 0.067(2) 0.052(2) 0.0347(18) 0.0090(15) 0.0059(16) 0.0031(17)
O5 0.073(3) 0.048(2) 0.0354(17) 0.0041(15) 0.0055(16) -0.0027(17)
O6 0.078(3) 0.043(2) 0.047(2) -0.0011(16) 0.0137(18) -0.0010(18)
O7 0.053(2) 0.084(3) 0.044(2) 0.0157(19) -0.0040(17) 0.006(2)
O8 0.060(2) 0.069(3) 0.046(2) 0.0109(18) -0.0075(18) 0.007(2)
O9 0.059(2) 0.060(2) 0.052(2) 0.0212(18) -0.0055(17) 0.0069(18)
O10 0.056(2) 0.062(2) 0.043(2) 0.0165(17) -0.0040(16) 0.0040(18)
O11 0.061(2) 0.070(3) 0.045(2) 0.0174(18) -0.0051(17) -0.0052(19)
O12 0.052(2) 0.081(3) 0.052(2) 0.022(2) -0.0056(18) 0.005(2)
O13 0.097(6) 0.047(4) 0.246(14) 0.000 0.000 0.007(4)
O14 0.121(6) 0.043(3) 0.099(5) 0.000 0.000 0.004(3)
Si1 0.0628(10) 0.0504(9) 0.0625(10) -0.0078(7) -0.0017(7) 0.0002(7)
Si2 0.094(2) 0.099(2) 0.0363(12) 0.000 0.000 -0.0245(16)
C1 0.047(3) 0.057(3) 0.042(3) 0.011(2) -0.002(2) 0.011(2)
C2 0.054(3) 0.052(3) 0.038(2) 0.007(2) -0.002(2) 0.003(2)
C3 0.052(3) 0.052(3) 0.045(3) 0.009(2) 0.005(2) -0.004(2)
C4 0.064(3) 0.046(3) 0.054(3) 0.012(2) 0.006(3) -0.003(2)
C5 0.057(3) 0.048(3) 0.049(3) 0.002(2) 0.001(2) -0.005(2)
C6 0.055(3) 0.049(3) 0.035(2) 0.006(2) -0.003(2) 0.000(2)
C7 0.053(3) 0.045(3) 0.039(3) 0.009(2) -0.006(2) -0.001(2)
C8 0.069(3) 0.047(3) 0.031(2) 0.001(2) -0.005(2) -0.005(2)
C9 0.052(3) 0.055(3) 0.043(3) 0.011(2) 0.002(2) 0.011(2)
C10 0.056(3) 0.051(3) 0.042(3) 0.012(2) 0.001(2) 0.001(2)
C11 0.048(3) 0.059(3) 0.038(3) 0.007(2) 0.001(2) -0.002(2)
C12 0.057(3) 0.058(3) 0.040(3) 0.006(2) 0.005(2) -0.003(2)
C13 0.060(3) 0.065(3) 0.045(3) -0.001(3) 0.013(3) 0.000(3)
C14 0.063(4) 0.070(4) 0.046(3) 0.010(3) 0.008(3) 0.007(3)
C15 0.061(3) 0.063(3) 0.044(3) 0.014(3) 0.002(2) 0.003(3)
C16 0.075(4) 0.072(4) 0.050(3) 0.006(3) 0.008(3) 0.011(3)
C17 0.052(3) 0.051(3) 0.049(3) 0.006(2) -0.006(2) 0.011(2)
C18 0.054(3) 0.056(3) 0.051(3) 0.009(2) -0.004(2) 0.007(2)
C19 0.074(4) 0.071(4) 0.051(3) 0.019(3) -0.005(3) 0.003(3)
C20 0.061(4) 0.074(4) 0.062(4) 0.013(3) -0.008(3) -0.001(3)
C21 0.057(3) 0.078(4) 0.056(3) 0.015(3) -0.005(3) 0.002(3)
C22 0.060(3) 0.051(3) 0.041(3) 0.006(2) 0.001(2) 0.009(2)
C23 0.065(4) 0.074(4) 0.062(4) 0.019(3) -0.005(3) -0.002(3)
C24 0.073(4) 0.061(4) 0.062(4) 0.013(3) -0.008(3) -0.002(3)
C25 0.066(4) 0.052(3) 0.059(3) 0.013(3) -0.002(3) -0.002(3)
C26 0.059(3) 0.064(3) 0.055(3) 0.016(3) -0.016(3) -0.005(3)
C27 0.063(3) 0.059(3) 0.053(3) 0.006(3) -0.008(3) 0.000(3)
C28 0.057(3) 0.047(3) 0.068(4) 0.002(3) -0.009(3) -0.002(2)
C29 0.059(3) 0.053(3) 0.064(4) 0.009(3) -0.014(3) 0.000(3)
C30 0.064(4) 0.067(4) 0.067(4) 0.014(3) -0.014(3) 0.000(3)
C31 0.079(4) 0.072(4) 0.075(5) -0.015(3) 0.001(4) -0.011(3)
C32 0.090(5) 0.052(3) 0.067(4) 0.004(3) 0.014(4) 0.004(3)
C33 0.062(3) 0.054(3) 0.066(4) -0.011(3) -0.007(3) -0.004(3)
C34 0.059(4) 0.057(3) 0.077(4) -0.011(3) -0.005(3) 0.002(3)
C35 0.067(4) 0.057(4) 0.078(4) 0.006(3) 0.007(3) -0.001(3)
C36 0.076(4) 0.076(5) 0.078(5) 0.017(4) 0.029(4) -0.001(4)
C37 0.080(5) 0.059(4) 0.088(5) 0.002(3) -0.029(4) 0.005(3)
C38 0.068(4) 0.054(4) 0.071(4) 0.015(3) 0.013(3) 0.000(3)
C39 0.073(4) 0.057(4) 0.074(4) 0.015(3) 0.025(3) 0.000(3)
C40 0.067(4) 0.050(3) 0.067(4) 0.008(3) 0.018(3) -0.002(3)
C41 0.060(3) 0.068(3) 0.029(2) 0.002(2) -0.005(2) 0.005(3)
C42 0.051(3) 0.070(4) 0.047(3) 0.005(3) -0.002(2) 0.004(3)
C43 0.082(4) 0.086(5) 0.046(3) 0.012(3) 0.008(3) 0.009(4)
C44 0.082(5) 0.089(5) 0.044(3) 0.011(3) 0.009(3) -0.006(4)
C47 0.107(6) 0.104(6) 0.033(3) 0.000(3) 0.006(3) -0.025(5)
C48 0.157(13) 0.34(3) 0.086(8) 0.024(12) -0.008(8) -0.099(15)
C49 0.123(10) 0.30(2) 0.082(7) 0.036(10) -0.006(7) -0.059(12)
C50 0.135(10) 0.34(2) 0.046(5) -0.015(8) 0.005(5) -0.068(13)
C51 0.132(10) 0.46(3) 0.053(5) 0.008(10) 0.009(6) -0.154(15)
C52 0.102(8) 0.103(8) 0.058(6) 0.000 0.000 -0.022(7)
C53 0.115(9) 0.097(8) 0.059(6) 0.000 0.000 -0.029(7)
C54 0.050(3) 0.062(3) 0.050(3) 0.010(3) 0.001(2) 0.011(3)
O15 0.083(3) 0.091(3) 0.052(2) 0.018(2) 0.015(2) -0.012(3)
O16 0.073(3) 0.093(3) 0.067(3) 0.046(3) 0.020(2) 0.006(2)

loop_
_atom_type_symbol
_atom_type_description
_atom_type_scat_dispersion_real
_atom_type_scat_dispersion_imag
_atom_type_scat_source
C C 0.0181 0.0091 'International Tables Vol C Tables 4.2.6.8 and 6.1.1.4'
H H 0.0000 0.0000 'International Tables Vol C Tables 4.2.6.8 and 6.1.1.4'
O O 0.0492 0.0322 'International Tables Vol C Tables 4.2.6.8 and 6.1.1.4'
Si Si 0.2541 0.3302 'International Tables Vol C Tables 4.2.6.8 and 6.1.1.4'
Cu Cu -1.9646 0.5888 'International Tables Vol C Tables 4.2.6.8 and 6.1.1.4'
N N 0.0311 0.0180 'International Tables Vol C Tables 4.2.6.8 and 6.1.1.4'

loop_
_geom_angle_atom_site_label_1
_geom_angle_atom_site_label_2
_geom_angle_atom_site_label_3
_geom_angle
_geom_angle_site_symmetry_1
_geom_angle_site_symmetry_3
O10 Cu1 O12 170.79(17) . .
O10 Cu1 O4 88.79(17) . .
O12 Cu1 O4 89.61(19) . .
O10 Cu1 O1 89.77(19) . .
O12 Cu1 O1 89.4(2) . .
O4 Cu1 O1 165.00(16) . .
O10 Cu1 O15 100.43(18) . .
O12 Cu1 O15 88.78(19) . .
O4 Cu1 O15 102.27(18) . .
O1 Cu1 O15 92.68(19) . .
O10 Cu1 Cu4 87.56(11) . .
O12 Cu1 Cu4 83.27(13) . .
O4 Cu1 Cu4 85.40(11) . .
O1 Cu1 Cu4 79.62(11) . .
O15 Cu1 Cu4 168.95(15) . .
O8 Cu2 O8 88.6(3) 3_755 12_755
O8 Cu2 O5 167.39(18) 3_755 10
O8 Cu2 O5 89.02(18) 12_755 10
O8 Cu2 O5 89.02(18) 3_755 .
O8 Cu2 O5 167.39(18) 12_755 .
O5 Cu2 O5 90.6(2) 10 .
O8 Cu2 O13 95.2(2) 3_755 .
O8 Cu2 O13 95.2(2) 12_755 .
O5 Cu2 O13 97.4(2) 10 .
O5 Cu2 O13 97.4(2) . .
O8 Cu2 Cu3 84.41(13) 3_755 .
O8 Cu2 Cu3 84.41(13) 12_755 .
O5 Cu2 Cu3 83.03(12) 10 .
O5 Cu2 Cu3 83.03(12) . .
O13 Cu2 Cu3 179.4(3) . .
O6 Cu3 O6 91.1(3) . 10
O6 Cu3 O7 88.79(19) . 3_755
O6 Cu3 O7 168.54(17) 10 3_755
O6 Cu3 O7 168.55(17) . 12_755
O6 Cu3 O7 88.79(19) 10 12_755
O7 Cu3 O7 89.0(3) 3_755 12_755
O6 Cu3 O14 95.3(2) . .
O6 Cu3 O14 95.3(2) 10 .
O7 Cu3 O14 96.1(2) 3_755 .
O7 Cu3 O14 96.1(2) 12_755 .
O6 Cu3 Cu2 85.03(12) . .
O6 Cu3 Cu2 85.03(12) 10 .
O7 Cu3 Cu2 83.55(13) 3_755 .
O7 Cu3 Cu2 83.55(13) 12_755 .
O14 Cu3 Cu2 179.6(2) . .
O2 Cu4 O3 171.00(16) . .
O2 Cu4 O9 90.52(17) . .
O3 Cu4 O9 89.05(19) . .
O2 Cu4 O11 91.01(18) . .
O3 Cu4 O11 87.2(2) . .
O9 Cu4 O11 165.50(16) . .
O2 Cu4 O16 99.37(19) . .
O3 Cu4 O16 89.6(2) . .
O9 Cu4 O16 97.80(18) . .
O11 Cu4 O16 96.18(18) . .
O2 Cu4 Cu1 88.28(11) . .
O3 Cu4 Cu1 82.78(12) . .
O9 Cu4 Cu1 80.62(12) . .
O11 Cu4 Cu1 85.01(11) . .
O16 Cu4 Cu1 172.23(16) . .
C1 O1 Cu1 126.3(4) . .
C1 O2 Cu4 117.9(4) . .
C9 O3 Cu4 125.2(4) . .
C9 O4 Cu1 120.6(4) . .
C8 O5 Cu2 123.1(4) . .
C8 O6 Cu3 121.8(4) . .
C41 O7 Cu3 123.4(4) . 11_575
C41 O8 Cu2 122.3(4) . 11_575
C17 O9 Cu4 124.9(4) . .
C17 O10 Cu1 119.1(3) . .
C54 O11 Cu4 120.8(4) . .
C54 O12 Cu1 124.1(4) . .
C31 Si1 C28 108.9(3) . .
C31 Si1 C32 112.9(4) . .
C28 Si1 C32 109.5(3) . .
C31 Si1 C33 109.4(3) . .
C28 Si1 C33 106.3(3) . .
C32 Si1 C33 109.6(3) . .
C52 Si2 C53 107.5(6) . .
C52 Si2 C47 109.5(4) . 10_556
C53 Si2 C47 111.6(4) . 10_556
C52 Si2 C47 109.5(4) . .
C53 Si2 C47 111.6(4) . .
C47 Si2 C47 107.1(5) 10_556 .
O2 C1 O1 127.4(5) . .
O2 C1 C2 117.8(5) . .
O1 C1 C2 114.8(5) . .
C7 C2 C3 119.7(5) . .
C7 C2 C1 119.2(5) . .
C3 C2 C1 121.1(5) . .
C4 C3 C2 120.1(5) . .
C4 C3 H3 120.0 . .
C2 C3 H3 120.0 . .
C3 C4 C5 120.1(5) . .
C3 C4 C38 121.9(5) . .
C5 C4 C38 118.0(5) . .
C4 C5 C6 120.2(5) . .
C4 C5 H5 119.9 . .
C6 C5 H5 119.9 . .
C7 C6 C5 119.7(5) . .
C7 C6 C8 120.2(5) . .
C5 C6 C8 119.8(5) . .
C2 C7 C6 120.3(5) . .
C2 C7 H7 119.8 . .
C6 C7 H7 119.8 . .
O6 C8 O5 126.5(5) . .
O6 C8 C6 117.3(5) . .
O5 C8 C6 116.2(5) . .
O3 C9 O4 125.8(5) . .
O3 C9 C10 116.1(5) . .
O4 C9 C10 118.1(5) . .
C11 C10 C15 119.2(5) . .
C11 C10 C9 121.4(5) . .
C15 C10 C9 119.4(5) . .
C12 C11 C10 120.8(5) . .
C12 C11 H11 119.6 . .
C10 C11 H11 119.6 . .
C11 C12 C13 119.2(5) . .
C11 C12 C54 119.7(5) . 4_575
C13 C12 C54 121.0(5) . 4_575
C14 C13 C12 119.8(6) . .
C14 C13 H13 120.1 . .
C12 C13 H13 120.1 . .
C15 C14 C13 120.0(5) . .
C15 C14 C16 117.3(6) . .
C13 C14 C16 122.4(6) . .
C14 C15 C10 120.8(6) . .
C14 C15 H15 119.6 . .
C10 C15 H15 119.6 . .
C43 C16 C14 173.5(9) . .
O9 C17 O10 127.0(5) . .
O9 C17 C18 117.0(5) . .
O10 C17 C18 115.9(5) . .
C22 C18 C19 118.6(5) . .
C22 C18 C17 121.3(5) . .
C19 C18 C17 119.6(5) . .
C20 C19 C18 120.7(6) . .
C20 C19 H19 119.7 . .
C18 C19 H19 119.7 . .
C19 C20 C21 120.2(6) . .
C19 C20 C23 121.9(6) . .
C21 C20 C23 117.7(6) . .
C42 C21 C20 119.7(6) . .
C42 C21 H21 120.2 . .
C20 C21 H21 120.2 . .
C42 C22 C18 120.5(6) . .
C42 C22 H22 119.8 . .
C18 C22 H22 119.8 . .
C24 C23 C20 171.9(8) . .
C23 C24 C25 174.4(8) . .
C30 C25 C26 118.0(6) . .
C30 C25 C24 121.4(6) . .
C26 C25 C24 120.5(6) . .
C27 C26 C25 120.2(6) . .
C27 C26 H26 119.9 . .
C25 C26 H26 119.9 . .
C26 C27 C28 121.8(6) . .
C26 C27 H27 119.1 . .
C28 C27 H27 119.1 . .
C29 C28 C27 117.7(6) . .
C29 C28 Si1 121.7(5) . .
C27 C28 Si1 120.5(5) . .
C30 C29 C28 121.3(6) . .
C30 C29 H29 119.3 . .
C28 C29 H29 119.3 . .
C29 C30 C25 120.9(6) . .
C29 C30 H30 119.6 . .
C25 C30 H30 119.6 . .
Si1 C31 H31A 109.5 . .
Si1 C31 H31B 109.5 . .
H31A C31 H31B 109.5 . .
Si1 C31 H31C 109.5 . .
H31A C31 H31C 109.5 . .
H31B C31 H31C 109.5 . .
Si1 C32 H32A 109.5 . .
Si1 C32 H32B 109.5 . .
H32A C32 H32B 109.5 . .
Si1 C32 H32C 109.5 . .
H32A C32 H32C 109.5 . .
H32B C32 H32C 109.5 . .
C34 C33 C37 117.2(6) . .
C34 C33 Si1 119.9(5) . .
C37 C33 Si1 122.8(5) . .
C35 C34 C33 122.6(7) 14_455 .
C35 C34 H34 118.7 14_455 .
C33 C34 H34 118.7 . .
C34 C35 C40 119.1(7) 14_545 .
C34 C35 H35 120.5 14_545 .
C40 C35 H35 120.5 . .
C37 C36 C40 119.6(7) 14_545 .
C37 C36 H36 120.2 14_545 .
C40 C36 H36 120.2 . .
C36 C37 C33 121.9(7) 14_455 .
C36 C37 H37 119.0 14_455 .
C33 C37 H37 119.0 . .
C39 C38 C4 172.9(7) . .
C38 C39 C40 177.0(9) . .
C35 C40 C36 119.4(6) . .
C35 C40 C39 121.5(6) . .
C36 C40 C39 119.1(6) . .
O8 C41 O7 126.1(5) . .
O8 C41 C42 117.3(5) . .
O7 C41 C42 116.6(5) . .
C21 C42 C22 120.1(6) . .
C21 C42 C41 118.2(5) . .
C22 C42 C41 120.6(5) . .
C16 C43 C44 175.6(9) . .
C50 C44 C49 115.3(9) . .
C50 C44 C43 121.4(8) . .
C49 C44 C43 123.0(9) . .
C51 C47 C48 115.9(10) . .
C51 C47 Si2 123.1(8) . .
C48 C47 Si2 119.1(7) . .
C47 C48 C49 115.6(12) . .
C47 C48 H48 122.2 . .
C49 C48 H48 122.2 . .
C44 C49 C48 123.3(12) . .
C44 C49 H49 118.4 . .
C48 C49 H49 118.4 . .
C44 C50 C51 122.6(9) . .
C44 C50 H50 118.7 . .
C51 C50 H50 118.7 . .
C47 C51 C50 124.2(11) . .
C47 C51 H51 117.9 . .
C50 C51 H51 117.9 . .
Si2 C52 H52A 109.5 . .
Si2 C52 H52B 109.5 . .
H52A C52 H52B 109.5 . .
Si2 C52 H52C 109.5 . .
H52A C52 H52C 109.5 . .
H52B C52 H52C 109.5 . .
Si2 C53 H53A 109.5 . .
Si2 C53 H53B 109.5 . .
H53A C53 H53B 109.5 . .
Si2 C53 H53C 109.5 . .
H53A C53 H53C 109.5 . .
H53B C53 H53C 109.5 . .
O11 C54 O12 126.4(5) . .
O11 C54 C12 118.6(5) . 3_755
O12 C54 C12 115.0(5) . 3_755
C60 O15 Cu1 106.4(5) . .
N1 C60 O15 126.5(10) . .
C60 N1 C61 127.6(13) . .
C60 N1 C62 114(3) . .
C61 N1 C62 116(3) . .
C70 O16 Cu4 119.4(8) . .
O16 C70 N2 126.2(14) . .
C72 N2 C71 130.6(16) . .
C72 N2 C70 116.7(15) . .
C71 N2 C70 112.6(14) . .

loop_
_geom_bond_atom_site_label_1
_geom_bond_atom_site_label_2
_geom_bond_distance
_geom_bond_site_symmetry_2
Cu1 O10 1.930(4) .
Cu1 O12 1.947(4) .
Cu1 O4 1.967(4) .
Cu1 O1 1.976(4) .
Cu1 O15 2.162(4) .
Cu1 Cu4 2.6472(10) .
Cu2 O8 1.958(4) 3_755
Cu2 O8 1.958(4) 12_755
Cu2 O5 1.961(4) 10
Cu2 O5 1.961(4) .
Cu2 O13 2.148(8) .
Cu2 Cu3 2.6490(14) .
Cu3 O6 1.944(4) .
Cu3 O6 1.944(4) 10
Cu3 O7 1.950(4) 3_755
Cu3 O7 1.950(4) 12_755
Cu3 O14 2.148(7) .
Cu4 O2 1.944(4) .
Cu4 O3 1.945(4) .
Cu4 O9 1.978(4) .
Cu4 O11 1.981(4) .
Cu4 O16 2.144(4) .
O1 C1 1.248(7) .
O2 C1 1.246(7) .
O3 C9 1.253(7) .
O4 C9 1.270(7) .
O5 C8 1.260(7) .
O6 C8 1.251(7) .
O7 C41 1.261(7) .
O7 Cu3 1.950(4) 11_575
O8 C41 1.250(7) .
O8 Cu2 1.958(4) 11_575
O9 C17 1.247(7) .
O10 C17 1.262(7) .
O11 C54 1.250(7) .
O12 C54 1.274(7) .
Si1 C31 1.869(8) .
Si1 C28 1.875(7) .
Si1 C32 1.875(7) .
Si1 C33 1.890(6) .
Si2 C52 1.839(14) .
Si2 C53 1.850(12) .
Si2 C47 1.881(7) 10_556
Si2 C47 1.881(7) .
C1 C2 1.516(8) .
C2 C7 1.381(8) .
C2 C3 1.413(8) .
C3 C4 1.364(8) .
C3 H3 0.9300 .
C4 C5 1.394(8) .
C4 C38 1.445(8) .
C5 C6 1.396(8) .
C5 H5 0.9300 .
C6 C7 1.383(8) .
C6 C8 1.494(8) .
C7 H7 0.9300 .
C9 C10 1.480(8) .
C10 C11 1.386(8) .
C10 C15 1.395(8) .
C11 C12 1.374(8) .
C11 H11 0.9300 .
C12 C13 1.413(8) .
C12 C54 1.487(8) 4_575
C13 C14 1.382(9) .
C13 H13 0.9300 .
C14 C15 1.371(9) .
C14 C16 1.438(8) .
C15 H15 0.9300 .
C16 C43 1.192(10) .
C17 C18 1.486(8) .
C18 C22 1.389(8) .
C18 C19 1.395(9) .
C19 C20 1.366(10) .
C19 H19 0.9300 .
C20 C21 1.390(9) .
C20 C23 1.441(10) .
C21 C42 1.376(9) .
C21 H21 0.9300 .
C22 C42 1.380(8) .
C22 H22 0.9300 .
C23 C24 1.187(10) .
C24 C25 1.417(10) .
C25 C30 1.391(9) .
C25 C26 1.412(8) .
C26 C27 1.364(9) .
C26 H26 0.9300 .
C27 C28 1.394(9) .
C27 H27 0.9300 .
C28 C29 1.390(9) .
C29 C30 1.374(10) .
C29 H29 0.9300 .
C30 H30 0.9300 .
C31 H31A 0.9600 .
C31 H31B 0.9600 .
C31 H31C 0.9600 .
C32 H32A 0.9600 .
C32 H32B 0.9600 .
C32 H32C 0.9600 .
C33 C34 1.380(10) .
C33 C37 1.386(10) .
C34 C35 1.375(9) 14_455
C34 H34 0.9300 .
C35 C34 1.375(9) 14_545
C35 C40 1.380(10) .
C35 H35 0.9300 .
C36 C37 1.360(10) 14_545
C36 C40 1.405(10) .
C36 H36 0.9300 .
C37 C36 1.360(10) 14_455
C37 H37 0.9300 .
C38 C39 1.192(9) .
C39 C40 1.459(9) .
C41 C42 1.493(8) .
C43 C44 1.426(9) .
C44 C50 1.297(14) .
C44 C49 1.365(14) .
C47 C51 1.240(13) .
C47 C48 1.446(16) .
C48 C49 1.455(17) .
C48 H48 0.9300 .
C49 H49 0.9300 .
C50 C51 1.443(15) .
C50 H50 0.9300 .
C51 H51 0.9300 .
C52 H52A 0.9600 .
C52 H52B 0.9600 .
C52 H52C 0.9600 .
C53 H53A 0.9600 .
C53 H53B 0.9600 .
C53 H53C 0.9600 .
C54 C12 1.487(8) 3_755
O15 C60 1.357(11) .
C60 N1 1.292(14) .
N1 C61 1.437(18) .
N1 C62 1.56(9) .
O16 C70 1.247(16) .
C70 N2 1.428(18) .
N2 C72 1.34(2) .
N2 C71 1.366(18) .
